data_4085871
loop_
_publ_author_name
'Lee, Chun-I'
'Hirscher, Nathanael A.'
'Zhou, Jia'
'Bhuvanesh, Nattamai'
'Ozerov, Oleg V.'

_publ_section_title
;
 Adaptability of the SiNN Pincer Ligand in Iridium and Rhodium Complexes
 Relevant to Borylation Catalysis
;
_journal_issue 13
_journal_name_full Organometallics
_journal_page_first 3099
_journal_paper_doi 10.1021/acs.organomet.5b00125
_journal_volume 34
_journal_year 2015
_chemical_formula_moiety 'C35 H52 B2 N2 O4 Rh Si'
_chemical_formula_sum 'C35 H52 B2 N2 O4 Rh Si'
_chemical_formula_weight 717.40
_chemical_name_systematic
;
 ?
;
_space_group_crystal_system monoclinic
_space_group_IT_number 14
_space_group_name_Hall '-P 2ybc'
_space_group_name_H-M_alt 'P 1 21/c 1'
_symmetry_space_group_name_Hall '-P 2ybc'
_symmetry_space_group_name_H-M 'P 1 21/c 1'
_atom_sites_solution_hydrogens geom
_audit_creation_date 2014-01-13
_audit_creation_method
;
Olex2 1.2-beta
(compiled 2013.09.17 svn.r2790 for OlexSys, GUI svn.r4601)
;
_cell_angle_alpha 90
_cell_angle_beta 105.157(2)
_cell_angle_gamma 90
_cell_formula_units_Z 4
_cell_length_a 12.013(2)
_cell_length_b 18.428(3)
_cell_length_c 18.279(3)
_cell_measurement_reflns_used 9972
_cell_measurement_temperature 110(2)
_cell_measurement_theta_max 26.037
_cell_measurement_theta_min 2.211
_cell_volume 3905.8(11)
_computing_data_reduction 'SAINT v8.27A (Bruker, 2012)'
_computing_molecular_graphics
;
O. V. Dolomanov, L. J. Bourhis, R. J. Gildea, J. A. K. Howard and H. Puschmann,
OLEX2: a complete structure solution, refinement and analysis program.
J. Appl. Cryst. (2009). 42, 339-341.
;
_computing_publication_material
;
O. V. Dolomanov, L. J. Bourhis, R. J. Gildea, J. A. K. Howard and H. Puschmann,
OLEX2: a complete structure solution, refinement and analysis program.
J. Appl. Cryst. (2009). 42, 339-341.
;
_computing_structure_refinement
;
SHELX, G.M. Sheldrick, Acta Cryst.
(2008). A64, 112-122
;
_diffrn_ambient_temperature 110.15
_diffrn_measured_fraction_theta_full 0.998
_diffrn_measured_fraction_theta_max 0.995
_diffrn_measurement_device_type 'Bruker APEX-II CCD'
_diffrn_measurement_method '\f and \w scans'
_diffrn_radiation_monochromator graphite
_diffrn_radiation_type MoK\a
_diffrn_radiation_wavelength 0.71073
_diffrn_reflns_av_R_equivalents 0.0956
_diffrn_reflns_av_unetI/netI 0.0545
_diffrn_reflns_laue_measured_fraction_full 0.998
_diffrn_reflns_laue_measured_fraction_max 0.995
_diffrn_reflns_limit_h_max 15
_diffrn_reflns_limit_h_min -15
_diffrn_reflns_limit_k_max 23
_diffrn_reflns_limit_k_min -23
_diffrn_reflns_limit_l_max 22
_diffrn_reflns_limit_l_min -23
_diffrn_reflns_number 41033
_diffrn_reflns_point_group_measured_fraction_full 0.998
_diffrn_reflns_point_group_measured_fraction_max 0.995
_diffrn_reflns_theta_full 25.242
_diffrn_reflns_theta_max 26.640
_diffrn_reflns_theta_min 2.075
_diffrn_standards_number 0
_exptl_absorpt_coefficient_mu 0.504
_exptl_absorpt_correction_T_max 0.7454
_exptl_absorpt_correction_T_min 0.5827
_exptl_absorpt_correction_type multi-scan
_exptl_absorpt_process_details
;
SADABS-2012/1 (Bruker,2012) was used for absorption correction.
wR2(int) was 0.0758 before and 0.0551 after correction.
The Ratio of minimum to maximum transmission is 0.7817.
The \l/2 correction factor is 0.0015.
;
_exptl_crystal_colour 'yellowish green'
_exptl_crystal_colour_modifier yellowish
_exptl_crystal_colour_primary green
_exptl_crystal_density_diffrn 1.220
_exptl_crystal_description block
_exptl_crystal_F_000 1508
_exptl_crystal_size_max 0.3
_exptl_crystal_size_mid 0.2
_exptl_crystal_size_min 0.18
_refine_diff_density_max 1.352
_refine_diff_density_min -0.751
_refine_diff_density_rms 0.092
_refine_ls_extinction_method none
_refine_ls_goodness_of_fit_ref 1.033
_refine_ls_hydrogen_treatment constr
_refine_ls_matrix_type full
_refine_ls_number_parameters 441
_refine_ls_number_reflns 8171
_refine_ls_number_restraints 342
_refine_ls_restrained_S_all 1.054
_refine_ls_R_factor_all 0.0565
_refine_ls_R_factor_gt 0.0425
_refine_ls_shift/su_max 0.004
_refine_ls_shift/su_mean 0.000
_refine_ls_structure_factor_coef Fsqd
_refine_ls_weighting_details 'w=1/[\s^2^(Fo^2^)+(0.0572P)^2^+3.4397P] where P=(Fo^2^+2Fc^2^)/3'
_refine_ls_weighting_scheme calc
_refine_ls_wR_factor_gt 0.1066
_refine_ls_wR_factor_ref 0.1165
_reflns_Friedel_coverage 0.000
_reflns_number_gt 6628
_reflns_number_total 8171
_reflns_threshold_expression 'I > 2\s(I)'
_cod_data_source_file om5b00125_si_002.cif
_cod_data_source_block 3b-Rh
_cod_depositor_comments 'Adding full bibliography for 4085870--4085871.cif.'
_cod_original_cell_volume 3905.6(12)
_cod_database_code 4085871
_shelxl_version_number 2013-4
_shelx_space_group_comment
;
The symmetry employed for this shelxl refinement is uniquely defined
by the following loop, which should always be used as a source of
symmetry information in preference to the above space-group names.
They are only intended as comments.
;
_shelx_estimated_absorpt_t_max 0.915
_shelx_estimated_absorpt_t_min 0.864
_olex2_refinement_description
;
1. Fixed Uiso
 At 1.2 times of:
  All C(H) groups
 At 1.5 times of:
  All C(H,H,H) groups
2. Shared sites
{C31, C31A}
3. Restrained distances
 C35A-C31A \\sim C35-C31 \\sim C34A-C31A \\sim C34-C31
 with sigma of 0.005
4. Uiso/Uaniso restraints and constraints
All non-hydrogen atoms have similar U: within 1.7A with sigma of 0.005 and
sigma for terminal atoms of 0.01
Uanis(C31) = Uanis(C31A)
5. Others
 Sof(C31A)=Sof(C34A)=Sof(H34D)=Sof(H34E)=Sof(H34F)=Sof(C35A)=Sof(H35D)=
 Sof(H35E)=Sof(H35F)=1-FVAR(1)
 Sof(C31)=Sof(C34)=Sof(H34A)=Sof(H34B)=Sof(H34C)=Sof(C35)=Sof(H35A)=Sof(H35B)=
 Sof(H35C)=FVAR(1)
6.a Ternary CH refined with riding coordinates:
 C18(H18), C21(H21)
6.b Aromatic/amide H refined with riding coordinates:
 C1(H1), C2(H2), C3(H3), C6(H6), C8(H8), C12(H12), C13(H13), C15(H15)
6.c Idealised Me refined as rotating group:
 C10(H10A,H10B,H10C), C17(H17A,H17B,H17C), C19(H19A,H19B,H19C), C20(H20A,H20B,
 H20C), C22(H22A,H22B,H22C), C23(H23A,H23B,H23C), C26(H26A,H26B,H26C), C27(H27A,
 H27B,H27C), C28(H28A,H28B,H28C), C29(H29A,H29B,H29C), C32(H32A,H32B,H32C),
 C33(H33A,H33B,H33C), C34(H34A,H34B,H34C), C35(H35A,H35B,H35C), C34A(H34D,H34E,
 H34F), C35A(H35D,H35E,H35F)
;

loop_
_space_group_symop_operation_xyz
'x, y, z'
'-x, y+1/2, -z+1/2'
'-x, -y, -z'
'x, -y-1/2, z-1/2'

loop_
_atom_site_label
_atom_site_type_symbol
_atom_site_fract_x
_atom_site_fract_y
_atom_site_fract_z
_atom_site_U_iso_or_equiv
_atom_site_adp_type
_atom_site_occupancy
_atom_site_site_symmetry_order
_atom_site_calc_flag
_atom_site_refinement_flags_posn
_atom_site_refinement_flags_adp
_atom_site_refinement_flags_occupancy
_atom_site_disorder_assembly
_atom_site_disorder_group
Rh1 Rh 0.83000(2) 0.90943(2) 0.17645(2) 0.01964(8) Uani 1 1 d . . . . .
Si1 Si 0.73492(7) 0.97002(5) 0.24621(4) 0.02340(18) Uani 1 1 d . . . . .
O1 O 0.6664(2) 0.78131(13) 0.15944(13) 0.0388(5) Uani 1 1 d . U . . .
O2 O 0.63454(19) 0.84852(12) 0.05225(12) 0.0346(5) Uani 1 1 d . U . . .
O3 O 1.08099(18) 0.86761(11) 0.31136(11) 0.0273(4) Uani 1 1 d . U . . .
O4 O 1.05814(17) 0.86714(10) 0.18196(11) 0.0240(4) Uani 1 1 d . U . . .
N1 N 0.8438(2) 0.98086(13) 0.08690(13) 0.0237(5) Uani 1 1 d . U . . .
N2 N 0.9910(2) 0.97576(12) 0.23540(12) 0.0195(5) Uani 1 1 d . U . . .
C1 C 0.7724(3) 0.98486(17) 0.01800(16) 0.0288(6) Uani 1 1 d . U . . .
H1 H 0.7070 0.9538 0.0060 0.035 Uiso 1 1 calc R U . . .
C2 C 0.7887(3) 1.03292(18) -0.03805(18) 0.0336(7) Uani 1 1 d . U . . .
H2 H 0.7345 1.0348 -0.0863 0.040 Uiso 1 1 calc R U . . .
C3 C 0.8825(3) 1.07637(17) -0.02255(18) 0.0318(7) Uani 1 1 d . U . . .
H3 H 0.8954 1.1083 -0.0603 0.038 Uiso 1 1 calc R U . . .
C4 C 0.9619(3) 1.07433(16) 0.05023(17) 0.0272(6) Uani 1 1 d . U . . .
C5 C 0.9387(2) 1.02571(15) 0.10425(16) 0.0221(6) Uani 1 1 d . U . . .
C6 C 1.0637(3) 1.11708(17) 0.06877(18) 0.0305(6) Uani 1 1 d . U . . .
H6 H 1.0786 1.1498 0.0322 0.037 Uiso 1 1 calc R U . . .
C7 C 1.1405(3) 1.11195(17) 0.13824(19) 0.0317(7) Uani 1 1 d . U . . .
C8 C 1.1147(3) 1.06444(16) 0.19230(18) 0.0271(6) Uani 1 1 d . U . . .
H8 H 1.1678 1.0610 0.2408 0.033 Uiso 1 1 calc R U . . .
C9 C 1.0163(2) 1.02298(15) 0.17784(16) 0.0217(5) Uani 1 1 d . U . . .
C10 C 1.2510(3) 1.1551(2) 0.1591(2) 0.0494(10) Uani 1 1 d . U . . .
H10A H 1.2567 1.1848 0.1157 0.074 Uiso 1 1 calc R U . . .
H10B H 1.3168 1.1219 0.1728 0.074 Uiso 1 1 calc R U . . .
H10C H 1.2512 1.1867 0.2022 0.074 Uiso 1 1 calc R U . . .
C11 C 0.9742(3) 1.01226(15) 0.30371(15) 0.0216(5) Uani 1 1 d . U . . .
C12 C 1.0693(3) 1.03938(16) 0.35721(16) 0.0261(6) Uani 1 1 d . U . . .
H12 H 1.1441 1.0347 0.3494 0.031 Uiso 1 1 calc R U . . .
C13 C 1.0556(3) 1.07338(17) 0.42218(17) 0.0302(7) Uani 1 1 d . U . . .
H13 H 1.1211 1.0920 0.4584 0.036 Uiso 1 1 calc R U . . .
C14 C 0.9469(3) 1.08043(16) 0.43470(17) 0.0279(6) Uani 1 1 d . U . . .
C15 C 0.8541(3) 1.05154(16) 0.38130(16) 0.0273(6) Uani 1 1 d . U . . .
H15 H 0.7798 1.0554 0.3901 0.033 Uiso 1 1 calc R U . . .
C16 C 0.8635(2) 1.01651(15) 0.31444(16) 0.0228(6) Uani 1 1 d . U . . .
C17 C 0.9312(3) 1.1179(2) 0.50491(18) 0.0395(8) Uani 1 1 d . U . . .
H17A H 0.9557 1.0853 0.5485 0.059 Uiso 1 1 calc R U . . .
H17B H 0.8497 1.1304 0.4976 0.059 Uiso 1 1 calc R U . . .
H17C H 0.9779 1.1622 0.5141 0.059 Uiso 1 1 calc R U . . .
C18 C 0.6552(3) 0.9259(2) 0.31170(19) 0.0384(8) Uani 1 1 d . U . . .
H18 H 0.6344 0.9659 0.3427 0.046 Uiso 1 1 calc R U . . .
C19 C 0.7337(4) 0.8740(2) 0.3677(2) 0.0523(10) Uani 1 1 d . U . . .
H19A H 0.7491 0.8308 0.3406 0.078 Uiso 1 1 calc R U . . .
H19B H 0.6955 0.8595 0.4067 0.078 Uiso 1 1 calc R U . . .
H19C H 0.8065 0.8984 0.3917 0.078 Uiso 1 1 calc R U . . .
C20 C 0.5432(4) 0.8880(3) 0.2726(3) 0.0640(13) Uani 1 1 d . U . . .
H20A H 0.4907 0.9229 0.2405 0.096 Uiso 1 1 calc R U . . .
H20B H 0.5073 0.8686 0.3109 0.096 Uiso 1 1 calc R U . . .
H20C H 0.5592 0.8483 0.2413 0.096 Uiso 1 1 calc R U . . .
C21 C 0.6429(3) 1.04671(19) 0.18908(19) 0.0371(8) Uani 1 1 d . U . . .
H21 H 0.6953 1.0748 0.1651 0.045 Uiso 1 1 calc R U . . .
C22 C 0.5988(4) 1.0998(2) 0.2373(2) 0.0505(10) Uani 1 1 d . U . . .
H22A H 0.5444 1.0753 0.2608 0.076 Uiso 1 1 calc R U . . .
H22B H 0.5595 1.1399 0.2057 0.076 Uiso 1 1 calc R U . . .
H22C H 0.6636 1.1189 0.2770 0.076 Uiso 1 1 calc R U . . .
C23 C 0.5432(3) 1.0192(2) 0.1235(2) 0.0493(10) Uani 1 1 d . U . . .
H23A H 0.5735 0.9854 0.0921 0.074 Uiso 1 1 calc R U . . .
H23B H 0.5067 1.0604 0.0926 0.074 Uiso 1 1 calc R U . . .
H23C H 0.4862 0.9942 0.1442 0.074 Uiso 1 1 calc R U . . .
C24 C 0.5968(3) 0.73660(19) 0.0993(2) 0.0384(7) Uani 1 1 d . U . . .
C25 C 0.5457(3) 0.79272(18) 0.03710(19) 0.0348(7) Uani 1 1 d . U . . .
C26 C 0.6789(3) 0.6841(2) 0.0765(2) 0.0513(10) Uani 1 1 d . U . . .
H26A H 0.7287 0.7108 0.0510 0.077 Uiso 1 1 calc R U . . .
H26B H 0.6346 0.6476 0.0419 0.077 Uiso 1 1 calc R U . . .
H26C H 0.7264 0.6601 0.1218 0.077 Uiso 1 1 calc R U . . .
C27 C 0.5081(4) 0.6969(2) 0.1300(2) 0.0576(11) Uani 1 1 d . U . . .
H27A H 0.5474 0.6632 0.1698 0.086 Uiso 1 1 calc R U . . .
H27B H 0.4559 0.6698 0.0889 0.086 Uiso 1 1 calc R U . . .
H27C H 0.4637 0.7321 0.1510 0.086 Uiso 1 1 calc R U . . .
C28 C 0.5297(3) 0.7653(2) -0.04382(19) 0.0410(8) Uani 1 1 d . U . . .
H28A H 0.4972 0.8042 -0.0797 0.061 Uiso 1 1 calc R U . . .
H28B H 0.4771 0.7237 -0.0528 0.061 Uiso 1 1 calc R U . . .
H28C H 0.6045 0.7505 -0.0509 0.061 Uiso 1 1 calc R U . . .
C29 C 0.4341(3) 0.8280(2) 0.0455(2) 0.0535(10) Uani 1 1 d . U . . .
H29A H 0.4449 0.8444 0.0979 0.080 Uiso 1 1 calc R U . . .
H29B H 0.3713 0.7925 0.0329 0.080 Uiso 1 1 calc R U . . .
H29C H 0.4149 0.8696 0.0112 0.080 Uiso 1 1 calc R U . . .
C30 C 1.1106(3) 0.79468(17) 0.29309(19) 0.0354(7) Uani 1 1 d . U . . .
C32 C 1.2117(5) 0.7682(3) 0.3509(2) 0.0738(15) Uani 1 1 d . U . . .
H32A H 1.2782 0.7993 0.3515 0.111 Uiso 1 1 calc R U . . .
H32B H 1.2288 0.7183 0.3389 0.111 Uiso 1 1 calc R U . . .
H32C H 1.1956 0.7695 0.4007 0.111 Uiso 1 1 calc R U . . .
C33 C 1.0051(4) 0.7474(2) 0.2959(3) 0.0709(13) Uani 1 1 d . U . . .
H33A H 0.9867 0.7547 0.3446 0.106 Uiso 1 1 calc R U . . .
H33B H 1.0232 0.6961 0.2905 0.106 Uiso 1 1 calc R U . . .
H33C H 0.9387 0.7614 0.2545 0.106 Uiso 1 1 calc R U . . .
B1 B 0.6976(3) 0.84433(19) 0.12740(19) 0.0254(7) Uani 1 1 d . U . . .
B2 B 1.0399(3) 0.90282(17) 0.24398(18) 0.0210(6) Uani 1 1 d . U . . .
C31 C 1.1232(3) 0.80155(16) 0.21123(18) 0.0340(6) Uani 0.812(6) 1 d D U P A 1
C34 C 1.2475(3) 0.8208(3) 0.2129(3) 0.0480(12) Uani 0.812(6) 1 d D U P A 1
H34A H 1.2523 0.8325 0.1615 0.072 Uiso 0.812(6) 1 calc R U P A 1
H34B H 1.2978 0.7794 0.2323 0.072 Uiso 0.812(6) 1 calc R U P A 1
H34C H 1.2722 0.8629 0.2460 0.072 Uiso 0.812(6) 1 calc R U P A 1
C35 C 1.0825(6) 0.7400(2) 0.1573(3) 0.0550(14) Uani 0.812(6) 1 d D U P A 1
H35A H 0.9988 0.7346 0.1481 0.083 Uiso 0.812(6) 1 calc R U P A 1
H35B H 1.1207 0.6951 0.1792 0.083 Uiso 0.812(6) 1 calc R U P A 1
H35C H 1.1015 0.7501 0.1093 0.083 Uiso 0.812(6) 1 calc R U P A 1
C31A C 1.1232(3) 0.80155(16) 0.21123(18) 0.0340(6) Uani 0.188(6) 1 d D U P A 2
C34A C 1.2033(16) 0.7711(11) 0.1675(10) 0.048(3) Uani 0.188(6) 1 d D U P A 2
H34D H 1.1637 0.7701 0.1134 0.072 Uiso 0.188(6) 1 calc R U P A 2
H34E H 1.2262 0.7218 0.1851 0.072 Uiso 0.188(6) 1 calc R U P A 2
H34F H 1.2721 0.8018 0.1757 0.072 Uiso 0.188(6) 1 calc R U P A 2
C35A C 1.0215(14) 0.7524(10) 0.1764(12) 0.051(3) Uani 0.188(6) 1 d D U P A 2
H35D H 0.9546 0.7673 0.1939 0.077 Uiso 0.188(6) 1 calc R U P A 2
H35E H 1.0416 0.7021 0.1917 0.077 Uiso 0.188(6) 1 calc R U P A 2
H35F H 1.0029 0.7561 0.1210 0.077 Uiso 0.188(6) 1 calc R U P A 2

loop_
_atom_site_aniso_label
_atom_site_aniso_U_11
_atom_site_aniso_U_22
_atom_site_aniso_U_33
_atom_site_aniso_U_23
_atom_site_aniso_U_13
_atom_site_aniso_U_12
Rh1 0.02294(13) 0.01692(12) 0.01982(13) -0.00101(8) 0.00695(9) -0.00049(8)
Si1 0.0222(4) 0.0247(4) 0.0237(4) -0.0043(3) 0.0068(3) 0.0010(3)
O1 0.0450(13) 0.0358(12) 0.0332(12) -0.0004(10) 0.0059(10) -0.0166(10)
O2 0.0408(12) 0.0268(11) 0.0319(11) -0.0027(9) 0.0019(9) -0.0097(10)
O3 0.0370(11) 0.0203(10) 0.0254(10) 0.0024(8) 0.0092(9) 0.0070(9)
O4 0.0312(10) 0.0170(9) 0.0248(10) 0.0022(8) 0.0092(8) 0.0052(8)
N1 0.0304(12) 0.0210(12) 0.0213(11) 0.0006(9) 0.0095(10) 0.0040(10)
N2 0.0256(11) 0.0154(10) 0.0190(11) 0.0020(9) 0.0082(9) -0.0016(9)
C1 0.0323(15) 0.0295(15) 0.0244(14) 0.0008(12) 0.0070(12) 0.0048(12)
C2 0.0420(16) 0.0363(16) 0.0217(14) 0.0035(12) 0.0067(13) 0.0131(14)
C3 0.0444(17) 0.0280(15) 0.0270(14) 0.0087(12) 0.0165(13) 0.0119(13)
C4 0.0365(15) 0.0199(13) 0.0303(14) 0.0041(11) 0.0179(12) 0.0091(11)
C5 0.0283(13) 0.0155(12) 0.0255(13) 0.0000(10) 0.0122(11) 0.0054(10)
C6 0.0409(16) 0.0211(14) 0.0372(16) 0.0054(12) 0.0240(13) 0.0031(12)
C7 0.0396(16) 0.0219(14) 0.0404(16) 0.0018(13) 0.0229(13) -0.0030(12)
C8 0.0299(14) 0.0215(13) 0.0318(15) 0.0018(12) 0.0116(12) -0.0021(12)
C9 0.0280(13) 0.0151(12) 0.0253(13) 0.0011(10) 0.0130(11) 0.0025(10)
C10 0.049(2) 0.046(2) 0.059(2) 0.0073(19) 0.0223(18) -0.0183(18)
C11 0.0307(13) 0.0151(12) 0.0188(12) 0.0014(10) 0.0065(10) -0.0005(11)
C12 0.0298(14) 0.0228(13) 0.0259(14) 0.0011(11) 0.0077(11) -0.0042(11)
C13 0.0399(16) 0.0250(14) 0.0231(14) 0.0001(11) 0.0035(12) -0.0061(13)
C14 0.0445(16) 0.0193(13) 0.0205(13) -0.0004(11) 0.0095(12) -0.0023(12)
C15 0.0356(15) 0.0234(14) 0.0245(14) -0.0014(11) 0.0105(12) 0.0027(12)
C16 0.0288(14) 0.0187(13) 0.0208(13) -0.0007(10) 0.0061(11) -0.0001(11)
C17 0.057(2) 0.0342(18) 0.0285(17) -0.0084(14) 0.0137(16) -0.0047(16)
C18 0.0355(18) 0.051(2) 0.0341(18) -0.0126(15) 0.0192(15) -0.0124(15)
C19 0.064(3) 0.053(2) 0.046(2) 0.0108(19) 0.0263(19) -0.014(2)
C20 0.048(2) 0.094(3) 0.057(3) -0.011(2) 0.025(2) -0.034(2)
C21 0.0367(18) 0.0359(18) 0.0342(17) -0.0057(14) 0.0013(14) 0.0118(15)
C22 0.057(2) 0.045(2) 0.047(2) -0.0086(18) 0.0088(19) 0.0195(18)
C23 0.045(2) 0.043(2) 0.047(2) -0.0087(17) -0.0100(17) 0.0195(17)
C24 0.0440(17) 0.0310(16) 0.0376(16) -0.0056(13) 0.0060(14) -0.0125(14)
C25 0.0344(15) 0.0296(15) 0.0390(16) -0.0076(13) 0.0073(13) -0.0069(13)
C26 0.054(2) 0.0321(19) 0.061(2) -0.0075(18) 0.0035(19) 0.0073(17)
C27 0.067(3) 0.056(3) 0.051(2) -0.0076(19) 0.018(2) -0.035(2)
C28 0.048(2) 0.0360(19) 0.0348(18) -0.0073(15) 0.0033(15) -0.0114(16)
C29 0.036(2) 0.054(2) 0.064(3) -0.016(2) 0.0032(18) 0.0034(18)
C30 0.0521(17) 0.0214(14) 0.0349(15) 0.0045(12) 0.0155(13) 0.0108(13)
C32 0.102(4) 0.064(3) 0.048(2) 0.000(2) 0.008(2) 0.046(3)
C33 0.089(3) 0.031(2) 0.110(4) 0.012(2) 0.058(3) 0.000(2)
B1 0.0279(15) 0.0231(15) 0.0273(15) -0.0019(13) 0.0112(13) -0.0019(13)
B2 0.0227(14) 0.0182(14) 0.0238(14) 0.0022(11) 0.0090(11) -0.0010(11)
C31 0.0474(14) 0.0227(12) 0.0331(13) 0.0041(11) 0.0128(12) 0.0140(12)
C34 0.040(2) 0.054(3) 0.058(3) 0.016(2) 0.025(2) 0.018(2)
C35 0.088(3) 0.026(2) 0.045(2) -0.0104(19) 0.007(2) 0.017(2)
C31A 0.0474(14) 0.0227(12) 0.0331(13) 0.0041(11) 0.0128(12) 0.0140(12)
C34A 0.060(5) 0.037(5) 0.047(5) 0.009(4) 0.015(5) 0.018(5)
C35A 0.077(6) 0.030(5) 0.043(5) -0.001(5) 0.010(5) 0.020(5)

loop_
_atom_type_symbol
_atom_type_description
_atom_type_scat_dispersion_real
_atom_type_scat_dispersion_imag
_atom_type_scat_source
C C 0.0033 0.0016 'International Tables Vol C Tables 4.2.6.8 and 6.1.1.4'
H H 0.0000 0.0000 'International Tables Vol C Tables 4.2.6.8 and 6.1.1.4'
B B 0.0013 0.0007 'International Tables Vol C Tables 4.2.6.8 and 6.1.1.4'
N N 0.0061 0.0033 'International Tables Vol C Tables 4.2.6.8 and 6.1.1.4'
O O 0.0106 0.0060 'International Tables Vol C Tables 4.2.6.8 and 6.1.1.4'
Rh Rh -1.1178 0.9187 'International Tables Vol C Tables 4.2.6.8 and 6.1.1.4'
Si Si 0.0817 0.0704 'International Tables Vol C Tables 4.2.6.8 and 6.1.1.4'

loop_
_geom_angle_atom_site_label_1
_geom_angle_atom_site_label_2
_geom_angle_atom_site_label_3
_geom_angle
Si1 Rh1 N2 87.69(6)
Si1 Rh1 B2 110.12(8)
N1 Rh1 Si1 106.51(7)
N1 Rh1 N2 78.92(9)
N1 Rh1 B2 97.90(10)
N2 Rh1 B2 35.02(9)
B1 Rh1 Si1 95.19(10)
B1 Rh1 N1 103.70(12)
B1 Rh1 N2 175.33(11)
B1 Rh1 B2 140.31(12)
C16 Si1 Rh1 98.64(9)
C16 Si1 C21 106.01(14)
C18 Si1 Rh1 124.44(13)
C18 Si1 C16 103.58(14)
C18 Si1 C21 110.08(17)
C21 Si1 Rh1 111.47(11)
B1 O1 C24 108.6(2)
B1 O2 C25 109.4(2)
B2 O3 C30 106.6(2)
B2 O4 C31 106.1(2)
C1 N1 Rh1 126.8(2)
C1 N1 C5 118.5(3)
C5 N1 Rh1 114.73(18)
C9 N2 Rh1 106.70(16)
C9 N2 C11 116.0(2)
C9 N2 B2 118.3(2)
C11 N2 Rh1 110.69(17)
B2 N2 Rh1 80.02(16)
B2 N2 C11 117.9(2)
N1 C1 H1 118.4
N1 C1 C2 123.2(3)
C2 C1 H1 118.4
C1 C2 H2 120.4
C3 C2 C1 119.2(3)
C3 C2 H2 120.4
C2 C3 H3 120.0
C2 C3 C4 120.0(3)
C4 C3 H3 120.0
C5 C4 C3 117.6(3)
C5 C4 C6 120.0(3)
C6 C4 C3 122.3(3)
N1 C5 C4 121.5(3)
N1 C5 C9 119.7(2)
C4 C5 C9 118.8(3)
C4 C6 H6 119.5
C7 C6 C4 121.0(3)
C7 C6 H6 119.5
C6 C7 C8 118.4(3)
C6 C7 C10 122.3(3)
C8 C7 C10 119.3(3)
C7 C8 H8 118.5
C9 C8 C7 123.0(3)
C9 C8 H8 118.5
C5 C9 N2 119.7(2)
C8 C9 N2 121.6(3)
C8 C9 C5 118.7(3)
C7 C10 H10A 109.5
C7 C10 H10B 109.5
C7 C10 H10C 109.5
H10A C10 H10B 109.5
H10A C10 H10C 109.5
H10B C10 H10C 109.5
C12 C11 N2 119.3(3)
C12 C11 C16 121.3(3)
C16 C11 N2 119.3(2)
C11 C12 H12 119.8
C11 C12 C13 120.3(3)
C13 C12 H12 119.8
C12 C13 H13 119.7
C14 C13 C12 120.6(3)
C14 C13 H13 119.7
C13 C14 C17 120.9(3)
C15 C14 C13 117.8(3)
C15 C14 C17 121.3(3)
C14 C15 H15 118.1
C14 C15 C16 123.7(3)
C16 C15 H15 118.1
C11 C16 Si1 121.3(2)
C11 C16 C15 116.2(3)
C15 C16 Si1 122.3(2)
C14 C17 H17A 109.5
C14 C17 H17B 109.5
C14 C17 H17C 109.5
H17A C17 H17B 109.5
H17A C17 H17C 109.5
H17B C17 H17C 109.5
Si1 C18 H18 106.4
C19 C18 Si1 111.4(2)
C19 C18 H18 106.4
C20 C18 Si1 115.5(3)
C20 C18 H18 106.4
C20 C18 C19 110.0(4)
C18 C19 H19A 109.5
C18 C19 H19B 109.5
C18 C19 H19C 109.5
H19A C19 H19B 109.5
H19A C19 H19C 109.5
H19B C19 H19C 109.5
C18 C20 H20A 109.5
C18 C20 H20B 109.5
C18 C20 H20C 109.5
H20A C20 H20B 109.5
H20A C20 H20C 109.5
H20B C20 H20C 109.5
Si1 C21 H21 106.2
C22 C21 Si1 113.6(2)
C22 C21 H21 106.2
C22 C21 C23 110.4(3)
C23 C21 Si1 113.5(2)
C23 C21 H21 106.2
C21 C22 H22A 109.5
C21 C22 H22B 109.5
C21 C22 H22C 109.5
H22A C22 H22B 109.5
H22A C22 H22C 109.5
H22B C22 H22C 109.5
C21 C23 H23A 109.5
C21 C23 H23B 109.5
C21 C23 H23C 109.5
H23A C23 H23B 109.5
H23A C23 H23C 109.5
H23B C23 H23C 109.5
O1 C24 C25 102.6(3)
O1 C24 C26 106.4(3)
O1 C24 C27 108.4(3)
C26 C24 C25 112.8(3)
C26 C24 C27 111.4(3)
C27 C24 C25 114.5(3)
O2 C25 C24 101.7(2)
O2 C25 C28 108.5(3)
O2 C25 C29 107.3(3)
C28 C25 C24 114.7(3)
C28 C25 C29 110.2(3)
C29 C25 C24 113.6(3)
C24 C26 H26A 109.5
C24 C26 H26B 109.5
C24 C26 H26C 109.5
H26A C26 H26B 109.5
H26A C26 H26C 109.5
H26B C26 H26C 109.5
C24 C27 H27A 109.5
C24 C27 H27B 109.5
C24 C27 H27C 109.5
H27A C27 H27B 109.5
H27A C27 H27C 109.5
H27B C27 H27C 109.5
C25 C28 H28A 109.5
C25 C28 H28B 109.5
C25 C28 H28C 109.5
H28A C28 H28B 109.5
H28A C28 H28C 109.5
H28B C28 H28C 109.5
C25 C29 H29A 109.5
C25 C29 H29B 109.5
C25 C29 H29C 109.5
H29A C29 H29B 109.5
H29A C29 H29C 109.5
H29B C29 H29C 109.5
O3 C30 C32 110.4(3)
O3 C30 C33 105.1(3)
O3 C30 C31 103.8(2)
C32 C30 C33 108.6(4)
C32 C30 C31 116.8(3)
C31 C30 C33 111.4(3)
C30 C32 H32A 109.5
C30 C32 H32B 109.5
C30 C32 H32C 109.5
H32A C32 H32B 109.5
H32A C32 H32C 109.5
H32B C32 H32C 109.5
C30 C33 H33A 109.5
C30 C33 H33B 109.5
C30 C33 H33C 109.5
H33A C33 H33B 109.5
H33A C33 H33C 109.5
H33B C33 H33C 109.5
O1 B1 Rh1 125.4(2)
O2 B1 Rh1 125.0(2)
O2 B1 O1 109.0(3)
O3 B2 Rh1 123.2(2)
O3 B2 O4 114.7(3)
O3 B2 N2 125.1(3)
O4 B2 Rh1 88.51(17)
O4 B2 N2 119.8(3)
N2 B2 Rh1 64.96(15)
O4 C31 C30 104.1(2)
O4 C31 C34 104.0(3)
O4 C31 C35 109.5(3)
C34 C31 C30 109.9(3)
C35 C31 C30 118.5(3)
C35 C31 C34 109.7(4)
C31 C34 H34A 109.5
C31 C34 H34B 109.5
C31 C34 H34C 109.5
H34A C34 H34B 109.5
H34A C34 H34C 109.5
H34B C34 H34C 109.5
C31 C35 H35A 109.5
C31 C35 H35B 109.5
C31 C35 H35C 109.5
H35A C35 H35B 109.5
H35A C35 H35C 109.5
H35B C35 H35C 109.5
H34D C34A H34E 109.5
H34D C34A H34F 109.5
H34E C34A H34F 109.5
H35D C35A H35E 109.5
H35D C35A H35F 109.5
H35E C35A H35F 109.5

loop_
_geom_bond_atom_site_label_1
_geom_bond_atom_site_label_2
_geom_bond_distance
Rh1 Si1 2.2223(9)
Rh1 N1 2.141(2)
Rh1 N2 2.303(2)
Rh1 B1 2.007(3)
Rh1 B2 2.504(3)
Si1 C16 1.915(3)
Si1 C18 1.900(3)
Si1 C21 1.926(3)
O1 C24 1.451(4)
O1 B1 1.396(4)
O2 C25 1.456(4)
O2 B1 1.387(4)
O3 C30 1.451(4)
O3 B2 1.365(4)
O4 B2 1.377(4)
O4 C31 1.462(3)
N1 C1 1.328(4)
N1 C5 1.376(4)
N2 C9 1.457(3)
N2 C11 1.478(3)
N2 B2 1.459(4)
C1 H1 0.9500
C1 C2 1.406(4)
C2 H2 0.9500
C2 C3 1.351(5)
C3 H3 0.9500
C3 C4 1.420(4)
C4 C5 1.414(4)
C4 C6 1.419(5)
C5 C9 1.423(4)
C6 H6 0.9500
C6 C7 1.364(5)
C7 C8 1.414(4)
C7 C10 1.508(5)
C8 H8 0.9500
C8 C9 1.374(4)
C10 H10A 0.9800
C10 H10B 0.9800
C10 H10C 0.9800
C11 C12 1.388(4)
C11 C16 1.396(4)
C12 H12 0.9500
C12 C13 1.390(4)
C13 H13 0.9500
C13 C14 1.390(5)
C14 C15 1.382(4)
C14 C17 1.511(4)
C15 H15 0.9500
C15 C16 1.412(4)
C17 H17A 0.9800
C17 H17B 0.9800
C17 H17C 0.9800
C18 H18 1.0000
C18 C19 1.532(6)
C18 C20 1.518(5)
C19 H19A 0.9800
C19 H19B 0.9800
C19 H19C 0.9800
C20 H20A 0.9800
C20 H20B 0.9800
C20 H20C 0.9800
C21 H21 1.0000
C21 C22 1.504(5)
C21 C23 1.541(5)
C22 H22A 0.9800
C22 H22B 0.9800
C22 H22C 0.9800
C23 H23A 0.9800
C23 H23B 0.9800
C23 H23C 0.9800
C24 C25 1.540(5)
C24 C26 1.515(5)
C24 C27 1.515(5)
C25 C28 1.527(5)
C25 C29 1.533(5)
C26 H26A 0.9800
C26 H26B 0.9800
C26 H26C 0.9800
C27 H27A 0.9800
C27 H27B 0.9800
C27 H27C 0.9800
C28 H28A 0.9800
C28 H28B 0.9800
C28 H28C 0.9800
C29 H29A 0.9800
C29 H29B 0.9800
C29 H29C 0.9800
C30 C32 1.468(6)
C30 C33 1.551(6)
C30 C31 1.548(5)
C32 H32A 0.9800
C32 H32B 0.9800
C32 H32C 0.9800
C33 H33A 0.9800
C33 H33B 0.9800
C33 H33C 0.9800
C31 C34 1.528(4)
C31 C35 1.499(4)
C34 H34A 0.9800
C34 H34B 0.9800
C34 H34C 0.9800
C35 H35A 0.9800
C35 H35B 0.9800
C35 H35C 0.9800
C34A H34D 0.9800
C34A H34E 0.9800
C34A H34F 0.9800
C35A H35D 0.9800
C35A H35E 0.9800
C35A H35F 0.9800

loop_
_geom_torsion_atom_site_label_1
_geom_torsion_atom_site_label_2
_geom_torsion_atom_site_label_3
_geom_torsion_atom_site_label_4
_geom_torsion
Rh1 N1 C1 C2 -179.1(2)
Rh1 N1 C5 C4 177.9(2)
Rh1 N1 C5 C9 -1.4(3)
Rh1 N2 C9 C5 6.0(3)
Rh1 N2 C9 C8 -173.0(2)
Rh1 N2 C11 C12 163.8(2)
Rh1 N2 C11 C16 -14.0(3)
Rh1 N2 B2 O3 -114.3(3)
Rh1 N2 B2 O4 72.5(3)
O1 C24 C25 O2 28.8(3)
O1 C24 C25 C28 145.7(3)
O1 C24 C25 C29 -86.3(3)
O3 C30 C31 O4 -21.1(3)
O3 C30 C31 C34 89.8(3)
O3 C30 C31 C35 -143.0(4)
N1 C1 C2 C3 1.5(5)
N1 C5 C9 N2 -3.5(4)
N1 C5 C9 C8 175.4(3)
N2 C11 C12 C13 -179.5(3)
N2 C11 C16 Si1 4.5(4)
N2 C11 C16 C15 179.4(2)
C1 N1 C5 C4 -1.1(4)
C1 N1 C5 C9 179.5(3)
C1 C2 C3 C4 -1.4(5)
C2 C3 C4 C5 0.1(4)
C2 C3 C4 C6 177.9(3)
C3 C4 C5 N1 1.2(4)
C3 C4 C5 C9 -179.5(3)
C3 C4 C6 C7 -177.5(3)
C4 C5 C9 N2 177.1(2)
C4 C5 C9 C8 -3.9(4)
C4 C6 C7 C8 -1.8(5)
C4 C6 C7 C10 178.4(3)
C5 N1 C1 C2 -0.2(4)
C5 C4 C6 C7 0.2(5)
C6 C4 C5 N1 -176.7(3)
C6 C4 C5 C9 2.7(4)
C6 C7 C8 C9 0.4(5)
C7 C8 C9 N2 -178.6(3)
C7 C8 C9 C5 2.5(4)
C9 N2 C11 C12 -74.5(3)
C9 N2 C11 C16 107.8(3)
C9 N2 B2 Rh1 -103.7(2)
C9 N2 B2 O3 142.1(3)
C9 N2 B2 O4 -31.2(4)
C10 C7 C8 C9 -179.7(3)
C11 N2 C9 C5 -117.9(3)
C11 N2 C9 C8 63.2(4)
C11 N2 B2 Rh1 108.2(2)
C11 N2 B2 O3 -6.0(4)
C11 N2 B2 O4 -179.3(2)
C11 C12 C13 C14 0.3(5)
C12 C11 C16 Si1 -173.2(2)
C12 C11 C16 C15 1.7(4)
C12 C13 C14 C15 1.1(5)
C12 C13 C14 C17 -179.5(3)
C13 C14 C15 C16 -1.1(5)
C14 C15 C16 Si1 174.6(2)
C14 C15 C16 C11 -0.3(4)
C16 C11 C12 C13 -1.8(4)
C17 C14 C15 C16 179.5(3)
C24 O1 B1 Rh1 -159.8(2)
C24 O1 B1 O2 10.9(4)
C25 O2 B1 Rh1 180.0(2)
C25 O2 B1 O1 9.2(4)
C26 C24 C25 O2 -85.3(3)
C26 C24 C25 C28 31.6(4)
C26 C24 C25 C29 159.6(3)
C27 C24 C25 O2 145.9(3)
C27 C24 C25 C28 -97.2(4)
C27 C24 C25 C29 30.9(4)
C30 O3 B2 Rh1 93.7(3)
C30 O3 B2 O4 -11.8(3)
C30 O3 B2 N2 174.6(3)
C32 C30 C31 O4 -142.8(3)
C32 C30 C31 C34 -32.0(4)
C32 C30 C31 C35 95.3(5)
C33 C30 C31 O4 91.6(3)
C33 C30 C31 C34 -157.6(3)
C33 C30 C31 C35 -30.3(5)
B1 O1 C24 C25 -24.9(3)
B1 O1 C24 C26 93.7(3)
B1 O1 C24 C27 -146.3(3)
B1 O2 C25 C24 -23.8(3)
B1 O2 C25 C28 -145.1(3)
B1 O2 C25 C29 95.8(3)
B2 O3 C30 C32 145.8(3)
B2 O3 C30 C33 -97.3(3)
B2 O3 C30 C31 19.9(3)
B2 O4 C31 C30 14.6(3)
B2 O4 C31 C34 -100.5(3)
B2 O4 C31 C35 142.2(4)
B2 N2 C9 C5 93.4(3)
B2 N2 C9 C8 -85.5(3)
B2 N2 C11 C12 74.3(3)
B2 N2 C11 C16 -103.4(3)
C31 O4 B2 Rh1 -128.71(17)
C31 O4 B2 O3 -2.5(3)
C31 O4 B2 N2 171.5(2)
